data_2222034
loop_
_publ_author_name
'Khan, Mahmood-ul-Hassan'
'Hameed, Shahid'
'Tahir, M. Nawaz'
'Bokhari, Tanveer Hussain'
'Khan, Islam Ullah'

_publ_section_title 6-(1-Adamantyl)-3-(2-fluorophenyl)-1,2,4-triazolo[3,4-<i>b</i>][1,3,4]thiadiazole
_journal_coeditor_code HB2984
_journal_issue 6
_journal_name_full 'Acta Crystallographica Section E'
_journal_page_first o1437
_journal_paper_doi 10.1107/S1600536809019692
_journal_volume 65
_journal_year 2009
_chemical_formula_iupac 'C19 H19 F N4 S'
_chemical_formula_moiety 'C19 H19 F N4 S'
_chemical_formula_sum 'C19 H19 F N4 S'
_chemical_formula_weight 354.44
_chemical_name_systematic
;
6-(1-Adamantyl)-3-(2-fluorophenyl)-1,2,4-
triazolo[3,4-<i>b</i>][1,3,4]thiadiazole
;
_space_group_IT_number 61
_symmetry_cell_setting orthorhombic
_symmetry_space_group_name_Hall '-P 2ac 2ab'
_symmetry_space_group_name_H-M 'P b c a'
_atom_sites_solution_hydrogens geom
_atom_sites_solution_primary direct
_atom_sites_solution_secondary difmap
_audit_creation_method SHELXL-97
_cell_angle_alpha 90
_cell_angle_beta 90
_cell_angle_gamma 90
_cell_formula_units_Z 8
_cell_length_a 13.2684(9)
_cell_length_b 12.4293(9)
_cell_length_c 20.2231(15)
_cell_measurement_reflns_used 3116
_cell_measurement_temperature 296(2)
_cell_measurement_theta_max 29.14
_cell_measurement_theta_min 2.46
_cell_volume 3335.1(4)
_computing_cell_refinement 'SAINT (Bruker, 2007)'
_computing_data_collection 'APEX2 (Bruker, 2007)'
_computing_data_reduction 'SAINT (Bruker, 2007)'
_computing_molecular_graphics 'ORTEP-3 (Farrugia, 1997) and PLATON (Spek, 2009)'
_computing_publication_material
;
WinGX (Farrugia, 1999) and PLATON (Spek, 2009)
;
_computing_structure_refinement 'SHELXL97 (Sheldrick, 2008)'
_computing_structure_solution 'SHELXS97 (Sheldrick, 2008)'
_diffrn_ambient_temperature 296(2)
_diffrn_detector_area_resol_mean 7.40
_diffrn_measured_fraction_theta_full 0.999
_diffrn_measured_fraction_theta_max 0.999
_diffrn_measurement_device_type 'Bruker Kappa APEXII CCD'
_diffrn_measurement_method \w
_diffrn_radiation_monochromator graphite
_diffrn_radiation_source 'fine-focus sealed tube'
_diffrn_radiation_type MoK\a
_diffrn_radiation_wavelength 0.71073
_diffrn_reflns_av_R_equivalents 0.0312
_diffrn_reflns_av_sigmaI/netI 0.0260
_diffrn_reflns_limit_h_max 18
_diffrn_reflns_limit_h_min -12
_diffrn_reflns_limit_k_max 14
_diffrn_reflns_limit_k_min -17
_diffrn_reflns_limit_l_max 27
_diffrn_reflns_limit_l_min -26
_diffrn_reflns_number 22695
_diffrn_reflns_theta_full 29.14
_diffrn_reflns_theta_max 29.14
_diffrn_reflns_theta_min 2.46
_diffrn_standards_number 0
_exptl_absorpt_coefficient_mu 0.214
_exptl_absorpt_correction_T_max 0.956
_exptl_absorpt_correction_T_min 0.945
_exptl_absorpt_correction_type multi-scan
_exptl_absorpt_process_details '(SADABS; Bruker, 2005)'
_exptl_crystal_colour Colourless
_exptl_crystal_density_diffrn 1.412
_exptl_crystal_density_method 'not measured'
_exptl_crystal_description prism
_exptl_crystal_F_000 1488
_exptl_crystal_size_max 0.25
_exptl_crystal_size_mid 0.22
_exptl_crystal_size_min 0.20
_refine_diff_density_max 0.349
_refine_diff_density_min -0.280
_refine_ls_extinction_method none
_refine_ls_goodness_of_fit_ref 1.036
_refine_ls_hydrogen_treatment constr
_refine_ls_matrix_type full
_refine_ls_number_parameters 235
_refine_ls_number_reflns 4486
_refine_ls_number_restraints 0
_refine_ls_restrained_S_all 1.036
_refine_ls_R_factor_all 0.0746
_refine_ls_R_factor_gt 0.0468
_refine_ls_shift/su_max 0.000
_refine_ls_shift/su_mean 0.000
_refine_ls_structure_factor_coef Fsqd
_refine_ls_weighting_details 'calc w=1/[\s^2^(Fo^2^)+(0.0579P)^2^+1.3259P] where P=(Fo^2^+2Fc^2^)/3'
_refine_ls_weighting_scheme calc
_refine_ls_wR_factor_gt 0.1168
_refine_ls_wR_factor_ref 0.1361
_reflns_number_gt 3116
_reflns_number_total 4486
_reflns_threshold_expression I>2\s(I)
_cod_data_source_file hb2984.cif
_cod_data_source_block I
_cod_database_code 2222034
_cod_database_fobs_code 2222034

loop_
_symmetry_equiv_pos_site_id
_symmetry_equiv_pos_as_xyz
1 x,y,z
2 1/2-x,-y,1/2+z
3 1/2+x,1/2-y,-z
4 -x,1/2+y,1/2-z
5 -x,-y,-z
6 1/2+x,y,1/2-z
7 1/2-x,1/2+y,z
8 x,1/2-y,1/2+z

loop_
_atom_site_aniso_label
_atom_site_aniso_U_11
_atom_site_aniso_U_22
_atom_site_aniso_U_33
_atom_site_aniso_U_12
_atom_site_aniso_U_13
_atom_site_aniso_U_23
S1 0.0578(3) 0.0481(3) 0.0492(3) -0.0163(2) -0.0141(2) -0.0060(2)
F1 0.1293(14) 0.0492(8) 0.0733(9) 0.0040(8) -0.0198(9) 0.0189(7)
N1 0.0552(10) 0.0455(9) 0.0623(11) -0.0141(8) -0.0018(8) 0.0070(8)
N2 0.0611(10) 0.0483(9) 0.0678(12) -0.0202(8) -0.0068(9) 0.0020(9)
N3 0.0342(7) 0.0312(7) 0.0427(8) -0.0025(5) -0.0031(6) -0.0002(6)
N4 0.0330(7) 0.0324(7) 0.0375(7) -0.0016(5) -0.0019(6) -0.0014(6)
C1 0.0351(8) 0.0425(9) 0.0401(9) -0.0011(7) 0.0052(7) 0.0042(7)
C2 0.0615(12) 0.0487(11) 0.0450(10) 0.0004(9) 0.0043(9) 0.0110(9)
C3 0.0733(15) 0.0777(16) 0.0407(10) 0.0016(12) -0.0069(10) 0.0148(10)
C4 0.0616(13) 0.0810(16) 0.0406(10) -0.0128(12) 0.0007(9) -0.0047(10)
C5 0.0585(12) 0.0528(12) 0.0533(12) -0.0067(10) 0.0026(10) -0.0077(9)
C6 0.0470(10) 0.0432(10) 0.0487(10) -0.0015(8) -0.0022(8) 0.0024(8)
C7 0.0390(9) 0.0342(8) 0.0478(10) -0.0005(7) 0.0006(7) 0.0048(7)
C8 0.0425(9) 0.0356(9) 0.0530(10) -0.0064(7) -0.0083(8) -0.0036(8)
C9 0.0338(8) 0.0313(7) 0.0394(9) 0.0013(6) -0.0055(7) -0.0054(7)
C10 0.0355(8) 0.0340(8) 0.0315(7) 0.0043(6) -0.0038(6) -0.0048(6)
C11 0.0423(10) 0.0682(13) 0.0406(9) -0.0147(9) -0.0045(8) 0.0014(9)
C12 0.0401(10) 0.0728(14) 0.0499(11) -0.0137(9) -0.0001(8) 0.0052(10)
C13 0.0550(12) 0.0478(11) 0.0716(14) -0.0041(9) 0.0134(11) 0.0044(10)
C14 0.0527(12) 0.0602(13) 0.0748(15) 0.0024(10) -0.0127(11) 0.0291(12)
C15 0.0402(10) 0.0453(10) 0.0727(13) 0.0009(8) -0.0095(9) 0.0140(10)
C16 0.0922(18) 0.0451(11) 0.0599(13) 0.0105(11) 0.0243(12) -0.0122(10)
C17 0.123(2) 0.0619(15) 0.0558(13) 0.0071(15) 0.0433(15) -0.0135(12)
C18 0.0537(13) 0.0819(17) 0.0834(17) 0.0217(12) 0.0285(12) 0.0241(14)
C19 0.114(2) 0.105(2) 0.0374(11) -0.0375(19) -0.0114(13) 0.0115(13)

loop_
_atom_site_type_symbol
_atom_site_label
_atom_site_fract_x
_atom_site_fract_y
_atom_site_fract_z
_atom_site_U_iso_or_equiv
_atom_site_thermal_displace_type
_atom_site_calc_flag
_atom_site_refinement_flags
_atom_site_occupancy
S S1 0.25232(4) -0.15058(4) 0.23126(2) 0.0517(2) Uani . . 1.000
F F1 0.35571(14) -0.27396(11) 0.52074(7) 0.0839(6) Uani . . 1.000
N N1 0.20243(13) -0.22822(13) 0.41446(9) 0.0543(6) Uani . . 1.000
N N2 0.17459(14) -0.24778(14) 0.34844(9) 0.0591(6) Uani . . 1.000
N N3 0.29443(10) -0.12526(11) 0.35182(7) 0.0360(4) Uani . . 1.000
N N4 0.36117(10) -0.05549(11) 0.32199(7) 0.0343(4) Uani . . 1.000
C C1 0.32252(13) -0.10525(14) 0.47314(9) 0.0392(5) Uani . . 1.000
C C2 0.36251(16) -0.16551(17) 0.52410(10) 0.0517(6) Uani . . 1.000
C C3 0.41073(19) -0.1200(2) 0.57717(10) 0.0639(8) Uani . . 1.000
C C4 0.41784(17) -0.0094(2) 0.58048(10) 0.0611(8) Uani . . 1.000
C C5 0.37749(16) 0.05301(18) 0.53119(10) 0.0549(7) Uani . . 1.000
C C6 0.33120(14) 0.00584(15) 0.47758(9) 0.0463(6) Uani . . 1.000
C C7 0.27374(13) -0.15494(14) 0.41576(9) 0.0403(5) Uani . . 1.000
C C8 0.23167(13) -0.18403(14) 0.31343(10) 0.0437(5) Uani . . 1.000
C C9 0.34740(12) -0.06062(13) 0.25887(8) 0.0348(5) Uani . . 1.000
C C10 0.40431(12) 0.00535(13) 0.20943(8) 0.0337(4) Uani . . 1.000
C C11 0.48759(15) 0.07039(18) 0.24376(9) 0.0504(6) Uani . . 1.000
C C12 0.54359(15) 0.13979(18) 0.19241(10) 0.0543(7) Uani . . 1.000
C C13 0.47109(16) 0.21626(17) 0.15982(11) 0.0581(7) Uani . . 1.000
C C14 0.38813(17) 0.15387(18) 0.12638(12) 0.0626(8) Uani . . 1.000
C C15 0.33138(15) 0.08502(16) 0.17677(11) 0.0527(6) Uani . . 1.000
C C16 0.4512(2) -0.06639(17) 0.15637(11) 0.0657(8) Uani . . 1.000
C C17 0.5082(3) 0.0039(2) 0.10590(12) 0.0802(9) Uani . . 1.000
C C18 0.59042(18) 0.0674(2) 0.14102(13) 0.0730(9) Uani . . 1.000
C C19 0.4329(3) 0.0822(2) 0.07399(11) 0.0855(10) Uani . . 1.000
H H3 0.43812 -0.16293 0.61028 0.0767 Uiso . . 1.000
H H4 0.45004 0.02286 0.61619 0.0733 Uiso . . 1.000
H H5 0.38143 0.12757 0.53400 0.0658 Uiso . . 1.000
H H6 0.30545 0.04888 0.44397 0.0555 Uiso . . 1.000
H H11A 0.45818 0.11629 0.27742 0.0604 Uiso . . 1.000
H H11B 0.53468 0.02185 0.26512 0.0604 Uiso . . 1.000
H H12 0.59673 0.18097 0.21460 0.0651 Uiso . . 1.000
H H13A 0.44245 0.26409 0.19273 0.0697 Uiso . . 1.000
H H13B 0.50652 0.25966 0.12744 0.0697 Uiso . . 1.000
H H14 0.34099 0.20433 0.10564 0.0751 Uiso . . 1.000
H H15A 0.30145 0.13091 0.21022 0.0633 Uiso . . 1.000
H H15B 0.27764 0.04595 0.15483 0.0633 Uiso . . 1.000
H H16A 0.49735 -0.11705 0.17670 0.0789 Uiso . . 1.000
H H16B 0.39877 -0.10692 0.13405 0.0789 Uiso . . 1.000
H H17 0.53836 -0.04191 0.07176 0.0963 Uiso . . 1.000
H H18A 0.62742 0.11032 0.10915 0.0876 Uiso . . 1.000
H H18B 0.63734 0.01826 0.16203 0.0876 Uiso . . 1.000
H H19A 0.37972 0.04208 0.05216 0.1027 Uiso . . 1.000
H H19B 0.46694 0.12570 0.04103 0.1027 Uiso . . 1.000

loop_
_atom_type_symbol
_atom_type_description
_atom_type_scat_dispersion_real
_atom_type_scat_dispersion_imag
_atom_type_scat_source
C C 0.0033 0.0016 'International Tables Vol C Tables 4.2.6.8 and 6.1.1.4'
H H 0.0000 0.0000 'International Tables Vol C Tables 4.2.6.8 and 6.1.1.4'
N N 0.0061 0.0033 'International Tables Vol C Tables 4.2.6.8 and 6.1.1.4'
F F 0.0171 0.0103 'International Tables Vol C Tables 4.2.6.8 and 6.1.1.4'
S S 0.1246 0.1234 'International Tables Vol C Tables 4.2.6.8 and 6.1.1.4'

loop_
_geom_angle_atom_site_label_1
_geom_angle_atom_site_label_2
_geom_angle_atom_site_label_3
_geom_angle_site_symmetry_1
_geom_angle_site_symmetry_2
_geom_angle_site_symmetry_3
_geom_angle
_geom_angle_publ_flag
C8 S1 C9 . . . 87.82(8) no
N2 N1 C7 . . . 109.15(16) no
N1 N2 C8 . . . 104.93(16) no
N4 N3 C7 . . . 135.23(14) no
N4 N3 C8 . . . 118.95(14) no
C7 N3 C8 . . . 105.81(14) no
N3 N4 C9 . . . 108.10(13) no
C2 C1 C6 . . . 117.36(17) no
C2 C1 C7 . . . 122.17(17) no
C6 C1 C7 . . . 120.47(16) no
F1 C2 C1 . . . 118.53(18) no
F1 C2 C3 . . . 118.78(19) no
C1 C2 C3 . . . 122.7(2) no
C2 C3 C4 . . . 118.7(2) no
C3 C4 C5 . . . 120.1(2) no
C4 C5 C6 . . . 120.4(2) no
C1 C6 C5 . . . 120.75(18) no
N1 C7 N3 . . . 108.16(16) no
N1 C7 C1 . . . 128.78(17) no
N3 C7 C1 . . . 122.99(15) no
S1 C8 N2 . . . 139.20(16) no
S1 C8 N3 . . . 108.85(13) no
N2 C8 N3 . . . 111.95(18) no
S1 C9 N4 . . . 116.26(12) no
S1 C9 C10 . . . 119.54(12) no
N4 C9 C10 . . . 124.18(15) no
C9 C10 C11 . . . 110.45(14) no
C9 C10 C15 . . . 108.84(14) no
C9 C10 C16 . . . 110.78(14) no
C11 C10 C15 . . . 107.99(15) no
C11 C10 C16 . . . 109.38(16) no
C15 C10 C16 . . . 109.35(15) no
C10 C11 C12 . . . 109.70(15) no
C11 C12 C13 . . . 109.91(17) no
C11 C12 C18 . . . 109.21(18) no
C13 C12 C18 . . . 109.78(18) no
C12 C13 C14 . . . 109.79(18) no
C13 C14 C15 . . . 110.41(19) no
C13 C14 C19 . . . 109.4(2) no
C15 C14 C19 . . . 109.39(19) no
C10 C15 C14 . . . 109.73(16) no
C10 C16 C17 . . . 109.51(17) no
C16 C17 C18 . . . 109.7(2) no
C16 C17 C19 . . . 108.5(3) no
C18 C17 C19 . . . 109.5(2) no
C12 C18 C17 . . . 109.6(2) no
C14 C19 C17 . . . 109.61(19) no
C2 C3 H3 . . . 121.00 no
C4 C3 H3 . . . 121.00 no
C3 C4 H4 . . . 120.00 no
C5 C4 H4 . . . 120.00 no
C4 C5 H5 . . . 120.00 no
C6 C5 H5 . . . 120.00 no
C1 C6 H6 . . . 120.00 no
C5 C6 H6 . . . 120.00 no
C10 C11 H11A . . . 110.00 no
C10 C11 H11B . . . 110.00 no
C12 C11 H11A . . . 110.00 no
C12 C11 H11B . . . 110.00 no
H11A C11 H11B . . . 108.00 no
C11 C12 H12 . . . 109.00 no
C13 C12 H12 . . . 109.00 no
C18 C12 H12 . . . 109.00 no
C12 C13 H13A . . . 110.00 no
C12 C13 H13B . . . 110.00 no
C14 C13 H13A . . . 110.00 no
C14 C13 H13B . . . 110.00 no
H13A C13 H13B . . . 108.00 no
C13 C14 H14 . . . 109.00 no
C15 C14 H14 . . . 109.00 no
C19 C14 H14 . . . 109.00 no
C10 C15 H15A . . . 110.00 no
C10 C15 H15B . . . 110.00 no
C14 C15 H15A . . . 110.00 no
C14 C15 H15B . . . 110.00 no
H15A C15 H15B . . . 108.00 no
C10 C16 H16A . . . 110.00 no
C10 C16 H16B . . . 110.00 no
C17 C16 H16A . . . 110.00 no
C17 C16 H16B . . . 110.00 no
H16A C16 H16B . . . 108.00 no
C16 C17 H17 . . . 110.00 no
C18 C17 H17 . . . 110.00 no
C19 C17 H17 . . . 110.00 no
C12 C18 H18A . . . 110.00 no
C12 C18 H18B . . . 110.00 no
C17 C18 H18A . . . 110.00 no
C17 C18 H18B . . . 110.00 no
H18A C18 H18B . . . 108.00 no
C14 C19 H19A . . . 110.00 no
C14 C19 H19B . . . 110.00 no
C17 C19 H19A . . . 110.00 no
C17 C19 H19B . . . 110.00 no
H19A C19 H19B . . . 108.00 no

loop_
_geom_bond_atom_site_label_1
_geom_bond_atom_site_label_2
_geom_bond_site_symmetry_1
_geom_bond_site_symmetry_2
_geom_bond_distance
_geom_bond_publ_flag
S1 C8 . . 1.735(2) no
S1 C9 . . 1.7758(17) no
F1 C2 . . 1.353(3) no
N1 N2 . . 1.407(3) no
N1 C7 . . 1.314(2) no
N2 C8 . . 1.305(3) no
N3 N4 . . 1.3784(19) no
N3 C7 . . 1.372(2) no
N3 C8 . . 1.353(2) no
N4 C9 . . 1.291(2) no
C1 C2 . . 1.380(3) no
C1 C6 . . 1.389(3) no
C1 C7 . . 1.465(3) no
C2 C3 . . 1.372(3) no
C3 C4 . . 1.380(4) no
C4 C5 . . 1.372(3) no
C5 C6 . . 1.377(3) no
C9 C10 . . 1.497(2) no
C10 C11 . . 1.535(3) no
C10 C15 . . 1.534(3) no
C10 C16 . . 1.528(3) no
C11 C12 . . 1.541(3) no
C12 C13 . . 1.504(3) no
C12 C18 . . 1.509(3) no
C13 C14 . . 1.507(3) no
C14 C15 . . 1.529(3) no
C14 C19 . . 1.506(4) no
C16 C17 . . 1.542(4) no
C17 C18 . . 1.522(4) no
C17 C19 . . 1.537(5) no
C3 H3 . . 0.9300 no
C4 H4 . . 0.9300 no
C5 H5 . . 0.9300 no
C6 H6 . . 0.9300 no
C11 H11A . . 0.9700 no
C11 H11B . . 0.9700 no
C12 H12 . . 0.9800 no
C13 H13A . . 0.9700 no
C13 H13B . . 0.9700 no
C14 H14 . . 0.9800 no
C15 H15A . . 0.9700 no
C15 H15B . . 0.9700 no
C16 H16A . . 0.9700 no
C16 H16B . . 0.9700 no
C17 H17 . . 0.9800 no
C18 H18A . . 0.9700 no
C18 H18B . . 0.9700 no
C19 H19A . . 0.9700 no
C19 H19B . . 0.9700 no

loop_
_geom_hbond_atom_site_label_D
_geom_hbond_atom_site_label_H
_geom_hbond_atom_site_label_A
_geom_hbond_site_symmetry_A
_geom_hbond_distance_DH
_geom_hbond_distance_HA
_geom_hbond_distance_DA
_geom_hbond_angle_DHA
_geom_hbond_publ_flag
C15 H15A S1 7_555 0.97 2.84 3.640(2) 140 yes
C12 H12 Cg1 4_655 0.98 2.90 3.713(2) 140 yes
C18 H18B Cg1 6_555 0.97 2.83 3.787(3) 170 yes

loop_
_geom_torsion_atom_site_label_1
_geom_torsion_atom_site_label_2
_geom_torsion_atom_site_label_3
_geom_torsion_atom_site_label_4
_geom_torsion_site_symmetry_1
_geom_torsion_site_symmetry_2
_geom_torsion_site_symmetry_3
_geom_torsion_site_symmetry_4
_geom_torsion
_geom_torsion_publ_flag
C9 S1 C8 N2 . . . . -179.0(2) no
C9 S1 C8 N3 . . . . 1.05(13) no
C8 S1 C9 N4 . . . . -0.64(14) no
C8 S1 C9 C10 . . . . -179.31(14) no
C7 N1 N2 C8 . . . . -0.1(2) no
N2 N1 C7 N3 . . . . -0.2(2) no
N2 N1 C7 C1 . . . . 176.70(17) no
N1 N2 C8 S1 . . . . -179.67(17) no
N1 N2 C8 N3 . . . . 0.3(2) no
C7 N3 N4 C9 . . . . 179.60(18) no
C8 N3 N4 C9 . . . . 0.9(2) no
N4 N3 C7 N1 . . . . -178.48(16) no
N4 N3 C7 C1 . . . . 4.4(3) no
C8 N3 C7 N1 . . . . 0.33(19) no
C8 N3 C7 C1 . . . . -176.77(16) no
N4 N3 C8 S1 . . . . -1.38(18) no
N4 N3 C8 N2 . . . . 178.67(15) no
C7 N3 C8 S1 . . . . 179.58(12) no
C7 N3 C8 N2 . . . . -0.4(2) no
N3 N4 C9 S1 . . . . 0.02(17) no
N3 N4 C9 C10 . . . . 178.62(14) no
C6 C1 C2 F1 . . . . -179.52(18) no
C6 C1 C2 C3 . . . . -1.0(3) no
C7 C1 C2 F1 . . . . -0.3(3) no
C7 C1 C2 C3 . . . . 178.2(2) no
C2 C1 C6 C5 . . . . -0.4(3) no
C7 C1 C6 C5 . . . . -179.61(18) no
C2 C1 C7 N1 . . . . 50.7(3) no
C2 C1 C7 N3 . . . . -132.83(19) no
C6 C1 C7 N1 . . . . -130.1(2) no
C6 C1 C7 N3 . . . . 46.3(3) no
F1 C2 C3 C4 . . . . 179.9(2) no
C1 C2 C3 C4 . . . . 1.3(3) no
C2 C3 C4 C5 . . . . -0.3(3) no
C3 C4 C5 C6 . . . . -1.1(3) no
C4 C5 C6 C1 . . . . 1.5(3) no
S1 C9 C10 C11 . . . . -175.71(12) no
S1 C9 C10 C15 . . . . 65.90(17) no
S1 C9 C10 C16 . . . . -54.36(19) no
N4 C9 C10 C11 . . . . 5.7(2) no
N4 C9 C10 C15 . . . . -112.66(18) no
N4 C9 C10 C16 . . . . 127.08(18) no
C9 C10 C11 C12 . . . . -178.63(15) no
C15 C10 C11 C12 . . . . -59.7(2) no
C16 C10 C11 C12 . . . . 59.2(2) no
C9 C10 C15 C14 . . . . 179.60(16) no
C11 C10 C15 C14 . . . . 59.7(2) no
C16 C10 C15 C14 . . . . -59.3(2) no
C9 C10 C16 C17 . . . . 179.4(2) no
C11 C10 C16 C17 . . . . -58.6(2) no
C15 C10 C16 C17 . . . . 59.5(2) no
C10 C11 C12 C13 . . . . 60.2(2) no
C10 C11 C12 C18 . . . . -60.3(2) no
C11 C12 C13 C14 . . . . -59.2(2) no
C18 C12 C13 C14 . . . . 61.0(2) no
C11 C12 C18 C17 . . . . 61.0(2) no
C13 C12 C18 C17 . . . . -59.6(2) no
C12 C13 C14 C15 . . . . 59.4(2) no
C12 C13 C14 C19 . . . . -61.0(2) no
C13 C14 C15 C10 . . . . -60.1(2) no
C19 C14 C15 C10 . . . . 60.3(2) no
C13 C14 C19 C17 . . . . 59.7(3) no
C15 C14 C19 C17 . . . . -61.4(3) no
C10 C16 C17 C18 . . . . 59.5(3) no
C10 C16 C17 C19 . . . . -60.1(2) no
C16 C17 C18 C12 . . . . -60.8(3) no
C19 C17 C18 C12 . . . . 58.2(3) no
C16 C17 C19 C14 . . . . 61.2(3) no
C18 C17 C19 C14 . . . . -58.5(3) no
